data_7150002
loop_
_publ_author_name
'Kazmaier, Uli'
'Hebach, Christina'
'Watzke, Anja'
'Maier, Sabine'
'Mues, Heike'
'Huch, Volker'

_publ_section_title
;
 A straightforward approach towards cyclic peptides via ring-closing
 metathesis--scope and limitations.
;
_journal_issue 1
_journal_name_full 'Organic &amp; biomolecular chemistry'
_journal_page_first 136
_journal_page_last 145
_journal_paper_doi 10.1039/b411228h
_journal_volume 3
_journal_year 2005
_chemical_formula_sum 'C26 H35 N3 O7'
_chemical_formula_weight 501.57
_chemical_name_systematic
; 
? 
;
_space_group_IT_number 4
_symmetry_cell_setting monoclinic
_symmetry_space_group_name_Hall 'P 2yb'
_symmetry_space_group_name_H-M 'P 1 21 1'
_atom_sites_solution_hydrogens geom
_atom_sites_solution_primary direct
_atom_sites_solution_secondary difmap
_audit_creation_method SHELXL-97
_cell_angle_alpha 90.00
_cell_angle_beta 92.53(3)
_cell_angle_gamma 90.00
_cell_formula_units_Z 4
_cell_length_a 10.131(2)
_cell_length_b 20.904(4)
_cell_length_c 12.459(2)
_cell_measurement_temperature 293(2)
_cell_volume 2636.0(8)
_computing_structure_refinement 'SHELXL-97 (Sheldrick, 1997)'
_computing_structure_solution 'SHELXS-97 (Sheldrick, 1990)'
_diffrn_ambient_temperature 293(2)
_diffrn_measured_fraction_theta_full 0.963
_diffrn_measured_fraction_theta_max 0.963
_diffrn_measurement_device_type 'Stoe IPDS'
_diffrn_measurement_method 'Image Plate'
_diffrn_radiation_monochromator graphite
_diffrn_radiation_source 'fine-focus sealed tube'
_diffrn_radiation_type MoK\a
_diffrn_radiation_wavelength 0.71073
_diffrn_reflns_av_R_equivalents 0.0593
_diffrn_reflns_av_sigmaI/netI 0.0536
_diffrn_reflns_limit_h_max 11
_diffrn_reflns_limit_h_min -11
_diffrn_reflns_limit_k_max 23
_diffrn_reflns_limit_k_min -23
_diffrn_reflns_limit_l_max 14
_diffrn_reflns_limit_l_min -14
_diffrn_reflns_number 16604
_diffrn_reflns_theta_full 24.31
_diffrn_reflns_theta_max 24.31
_diffrn_reflns_theta_min 1.95
_exptl_absorpt_coefficient_mu 0.092
_exptl_absorpt_correction_type N/A
_exptl_crystal_density_diffrn 1.264
_exptl_crystal_density_method 'not measured'
_exptl_crystal_F_000 1072
_exptl_crystal_size_max 0.2
_exptl_crystal_size_mid 0.18
_exptl_crystal_size_min 0.13
_refine_diff_density_max 0.129
_refine_diff_density_min -0.137
_refine_diff_density_rms 0.027
_refine_ls_abs_structure_details 'Flack H D (1983), Acta Cryst. A39, 876-881'
_refine_ls_abs_structure_Flack -0.4(6)
_refine_ls_extinction_method none
_refine_ls_goodness_of_fit_ref 1.008
_refine_ls_hydrogen_treatment mixed
_refine_ls_matrix_type full
_refine_ls_number_parameters 649
_refine_ls_number_reflns 8015
_refine_ls_number_restraints 1
_refine_ls_restrained_S_all 1.008
_refine_ls_R_factor_all 0.0439
_refine_ls_R_factor_gt 0.0359
_refine_ls_shift/su_max 0.000
_refine_ls_shift/su_mean 0.000
_refine_ls_structure_factor_coef Fsqd
_refine_ls_weighting_details 'calc w=1/[\s^2^(Fo^2^)+(0.0491P)^2^+0.0000P] where P=(Fo^2^+2Fc^2^)/3'
_refine_ls_weighting_scheme calc
_refine_ls_wR_factor_gt 0.0845
_refine_ls_wR_factor_ref 0.0883
_reflns_number_gt 6922
_reflns_number_total 8015
_reflns_threshold_expression >2sigma(I)
_cod_data_source_file b411228h-cd.txt
_cod_data_source_block shelxs1891
_cod_depositor_comments
;
The following automatic conversions were performed:
'_symmetry_cell_setting' value 'Monoclinic' changed to 'monoclinic'
according to '/home/saulius/struct/CIF-dictionaries/cif_core.dic'
dictionary named 'cif_core.dic' version 2.4.1 from 2010-06-29.

Automatic conversion script
Id: cif_fix_enum 1527 2010-12-29 10:47:43Z saulius 
;
_cod_original_sg_symbol_H-M P2(1)
_cod_database_code 7150002

loop_
_symmetry_equiv_pos_as_xyz
'x, y, z'
'-x, y+1/2, -z'

loop_
_atom_site_label
_atom_site_type_symbol
_atom_site_fract_x
_atom_site_fract_y
_atom_site_fract_z
_atom_site_U_iso_or_equiv
_atom_site_adp_type
_atom_site_occupancy
_atom_site_symmetry_multiplicity
_atom_site_calc_flag
_atom_site_refinement_flags
_atom_site_disorder_assembly
_atom_site_disorder_group
O1 O 0.33328(14) 0.80333(7) 0.28104(11) 0.0382(3) Uani 1 1 d . . .
N1 N 0.23948(15) 0.83342(7) 0.43639(13) 0.0332(4) Uani 1 1 d . . .
C1 C 0.26971(19) 0.84269(9) 0.33258(16) 0.0325(4) Uani 1 1 d . . .
C2 C 0.21839(19) 0.90267(10) 0.27237(17) 0.0368(5) Uani 1 1 d . . .
H2 H 0.2250 0.9408 0.3180 0.044 Uiso 1 1 calc R . .
N2 N 0.29043(16) 0.91077(8) 0.17390(13) 0.0381(4) Uani 1 1 d . . .
C3 C 0.2249(2) 0.87993(11) 0.08028(18) 0.0450(5) Uani 1 1 d . . .
H3A H 0.2779 0.8451 0.0541 0.054 Uiso 1 1 calc R . .
H3B H 0.2079 0.9104 0.0226 0.054 Uiso 1 1 calc R . .
C4 C 0.0962(2) 0.85524(13) 0.12375(19) 0.0516(6) Uani 1 1 d . . .
H4A H 0.0231 0.8625 0.0724 0.062 Uiso 1 1 calc R . .
H4B H 0.1023 0.8098 0.1388 0.062 Uiso 1 1 calc R . .
C5 C 0.0774(2) 0.89269(12) 0.22607(18) 0.0475(5) Uani 1 1 d . . .
H5A H 0.0251 0.8686 0.2754 0.057 Uiso 1 1 calc R . .
H5B H 0.0344 0.9333 0.2107 0.057 Uiso 1 1 calc R . .
C6 C 0.4183(2) 0.92857(10) 0.18083(18) 0.0423(5) Uani 1 1 d . . .
O2 O 0.47523(16) 0.94750(8) 0.26278(14) 0.0525(4) Uani 1 1 d . . .
O3 O 0.47344(15) 0.92456(9) 0.08329(13) 0.0565(5) Uani 1 1 d . . .
C7 C 0.6124(2) 0.94066(14) 0.0826(2) 0.0602(7) Uani 1 1 d . . .
H7A H 0.6294 0.9777 0.1280 0.072 Uiso 1 1 calc R . .
H7B H 0.6349 0.9518 0.0101 0.072 Uiso 1 1 calc R . .
C8 C 0.6970(2) 0.88674(14) 0.1216(2) 0.0552(6) Uani 1 1 d . . .
H8 H 0.7875 0.8944 0.1282 0.066 Uiso 1 1 calc R . .
C9 C 0.6571(3) 0.82955(13) 0.1476(2) 0.0560(6) Uani 1 1 d . . .
H9 H 0.5672 0.8209 0.1397 0.067 Uiso 1 1 calc R . .
C10 C 0.7452(3) 0.77746(13) 0.1889(2) 0.0654(7) Uani 1 1 d . . .
H10A H 0.7479 0.7433 0.1364 0.079 Uiso 1 1 calc R . .
H10B H 0.8342 0.7937 0.2016 0.079 Uiso 1 1 calc R . .
O4 O 0.69481(18) 0.75299(8) 0.28921(15) 0.0647(5) Uani 1 1 d . . .
O5 O 0.7932(2) 0.83409(11) 0.37630(17) 0.0810(6) Uani 1 1 d . . .
C11 C 0.7212(2) 0.78889(13) 0.3758(2) 0.0549(6) Uani 1 1 d . . .
C12 C 0.6477(2) 0.76600(15) 0.4717(2) 0.0635(7) Uani 1 1 d . . .
H12A H 0.6731 0.7223 0.4888 0.076 Uiso 1 1 calc R . .
H12B H 0.6710 0.7925 0.5335 0.076 Uiso 1 1 calc R . .
N3 N 0.50624(18) 0.76906(10) 0.44863(15) 0.0522(5) Uani 1 1 d . . .
H3 H 0.4771 0.7728 0.3830 0.063 Uiso 1 1 calc R . .
C13 C 0.4189(2) 0.76618(10) 0.52759(17) 0.0433(5) Uani 1 1 d . . .
O6 O 0.45322(18) 0.75743(9) 0.62156(13) 0.0626(5) Uani 1 1 d . . .
C14 C 0.2730(2) 0.77187(10) 0.49158(17) 0.0391(5) Uani 1 1 d . . .
H14 H 0.2251 0.7728 0.5582 0.047 Uiso 1 1 calc R . .
C15 C 0.2222(2) 0.71151(11) 0.43140(19) 0.0470(5) Uani 1 1 d . . .
H15 H 0.2728 0.7060 0.3668 0.056 Uiso 1 1 calc R . .
C16 C 0.0771(3) 0.71648(13) 0.3982(2) 0.0656(7) Uani 1 1 d . . .
H16A H 0.0631 0.7530 0.3524 0.098 Uiso 1 1 calc R . .
H16B H 0.0263 0.7212 0.4610 0.098 Uiso 1 1 calc R . .
H16C H 0.0498 0.6784 0.3602 0.098 Uiso 1 1 calc R . .
C17 C 0.2446(3) 0.65304(13) 0.5037(3) 0.0785(9) Uani 1 1 d . . .
H17A H 0.3368 0.6497 0.5244 0.118 Uiso 1 1 calc R . .
H17B H 0.2168 0.6152 0.4654 0.118 Uiso 1 1 calc R . .
H17C H 0.1943 0.6576 0.5668 0.118 Uiso 1 1 calc R . .
C18 C 0.18274(18) 0.88410(10) 0.50569(16) 0.0373(5) Uani 1 1 d . . .
H18 H 0.1744 0.9229 0.4618 0.045 Uiso 1 1 calc R . .
C19 C 0.0437(2) 0.86760(13) 0.5411(2) 0.0562(6) Uani 1 1 d . . .
H19A H -0.0126 0.8586 0.4790 0.084 Uiso 1 1 calc R . .
H19B H 0.0087 0.9032 0.5795 0.084 Uiso 1 1 calc R . .
H19C H 0.0481 0.8307 0.5871 0.084 Uiso 1 1 calc R . .
C20 C 0.2809(2) 0.89912(9) 0.59805(16) 0.0357(5) Uani 1 1 d . . .
C21 C 0.4033(2) 0.92413(10) 0.57054(17) 0.0393(5) Uani 1 1 d . . .
H21 H 0.4209 0.9313 0.4989 0.047 Uiso 1 1 calc R . .
C22 C 0.4973(2) 0.93806(11) 0.65046(19) 0.0478(6) Uani 1 1 d . . .
C23 C 0.4707(3) 0.92803(13) 0.7578(2) 0.0573(7) Uani 1 1 d . . .
H23 H 0.5341 0.9380 0.8115 0.069 Uiso 1 1 calc R . .
C24 C 0.3517(3) 0.90366(14) 0.78433(19) 0.0602(7) Uani 1 1 d . . .
H24 H 0.3349 0.8965 0.8561 0.072 Uiso 1 1 calc R . .
C25 C 0.2554(2) 0.88939(12) 0.70558(18) 0.0486(6) Uani 1 1 d . . .
H25 H 0.1740 0.8734 0.7246 0.058 Uiso 1 1 calc R . .
O7 O 0.61967(17) 0.96259(10) 0.63152(17) 0.0734(6) Uani 1 1 d . . .
C26 C 0.6543(3) 0.96986(18) 0.5220(3) 0.0859(10) Uani 1 1 d . . .
H26A H 0.7418 0.9872 0.5197 0.129 Uiso 1 1 calc R . .
H26B H 0.5928 0.9983 0.4857 0.129 Uiso 1 1 calc R . .
H26C H 0.6515 0.9289 0.4871 0.129 Uiso 1 1 calc R . .
N4 N 0.75578(16) 0.64133(8) -0.15579(12) 0.0332(4) Uani 1 1 d . . .
C27 C 0.79215(18) 0.62622(10) -0.05292(15) 0.0334(4) Uani 1 1 d . . .
O8 O 0.85633(14) 0.66314(7) 0.00653(11) 0.0405(3) Uani 1 1 d . . .
C28 C 0.74899(19) 0.56214(10) -0.00567(16) 0.0369(5) Uani 1 1 d . . .
H28 H 0.7519 0.5280 -0.0593 0.044 Uiso 1 1 calc R . .
N5 N 0.83048(17) 0.54636(9) 0.08911(13) 0.0397(4) Uani 1 1 d . . .
C29 C 0.7739(2) 0.56737(12) 0.18948(17) 0.0472(6) Uani 1 1 d . . .
H29A H 0.8277 0.6005 0.2239 0.057 Uiso 1 1 calc R . .
H29B H 0.7662 0.5318 0.2389 0.057 Uiso 1 1 calc R . .
C30 C 0.6391(2) 0.59295(13) 0.15442(19) 0.0547(6) Uani 1 1 d . . .
H30A H 0.6396 0.6393 0.1532 0.066 Uiso 1 1 calc R . .
H30B H 0.5727 0.5786 0.2027 0.066 Uiso 1 1 calc R . .
C31 C 0.6115(2) 0.56616(12) 0.04183(17) 0.0472(5) Uani 1 1 d . . .
H31A H 0.5539 0.5944 -0.0005 0.057 Uiso 1 1 calc R . .
H31B H 0.5709 0.5242 0.0448 0.057 Uiso 1 1 calc R . .
C32 C 0.9542(2) 0.52499(11) 0.07796(18) 0.0454(5) Uani 1 1 d . . .
O9 O 1.00312(17) 0.51186(9) -0.00723(15) 0.0604(4) Uani 1 1 d . . .
O10 O 1.01642(16) 0.51938(9) 0.17634(13) 0.0604(5) Uani 1 1 d . . .
C33 C 1.1557(2) 0.50641(15) 0.1742(3) 0.0725(8) Uani 1 1 d . . .
H33A H 1.1710 0.4751 0.1187 0.087 Uiso 1 1 calc R . .
H33B H 1.1858 0.4882 0.2426 0.087 Uiso 1 1 calc R . .
C34 C 1.2332(3) 0.56462(14) 0.1534(2) 0.0666(8) Uani 1 1 d . . .
H34 H 1.3237 0.5591 0.1477 0.080 Uiso 1 1 calc R . .
C35 C 1.1890(3) 0.62294(13) 0.1421(2) 0.0599(7) Uani 1 1 d . . .
H35 H 1.0996 0.6299 0.1515 0.072 Uiso 1 1 calc R . .
C36 C 1.2711(3) 0.67885(14) 0.1154(2) 0.0718(8) Uani 1 1 d . . .
H36A H 1.2741 0.7088 0.1749 0.086 Uiso 1 1 calc R . .
H36B H 1.3607 0.6650 0.1034 0.086 Uiso 1 1 calc R . .
O11 O 1.21532(18) 0.71034(9) 0.01850(15) 0.0668(5) Uani 1 1 d . . .
C37 C 1.2394(2) 0.68327(14) -0.0751(2) 0.0571(7) Uani 1 1 d . . .
O12 O 1.3118(2) 0.63812(12) -0.08522(18) 0.0852(6) Uani 1 1 d . . .
C38 C 1.1624(2) 0.71460(15) -0.1657(2) 0.0676(8) Uani 1 1 d . . .
H38A H 1.1844 0.7597 -0.1685 0.081 Uiso 1 1 calc R . .
H38B H 1.1846 0.6952 -0.2333 0.081 Uiso 1 1 calc R . .
N6 N 1.02184(18) 0.70697(10) -0.14961(16) 0.0534(5) Uani 1 1 d . . .
H6 H 0.9959 0.6985 -0.0864 0.064 Uiso 1 1 calc R . .
C39 C 0.9323(2) 0.71287(10) -0.23110(18) 0.0450(5) Uani 1 1 d . . .
O13 O 0.96245(19) 0.72623(9) -0.32267(14) 0.0670(5) Uani 1 1 d . . .
C40 C 0.7865(2) 0.70507(10) -0.20221(16) 0.0399(5) Uani 1 1 d . . .
H40 H 0.7356 0.7070 -0.2709 0.048 Uiso 1 1 calc R . .
C41 C 0.7382(2) 0.76276(11) -0.13620(19) 0.0485(6) Uani 1 1 d . . .
H41 H 0.7898 0.7642 -0.0679 0.058 Uiso 1 1 calc R . .
C42 C 0.5924(2) 0.75694(13) -0.1121(2) 0.0605(7) Uani 1 1 d . . .
H42A H 0.5787 0.7185 -0.0719 0.091 Uiso 1 1 calc R . .
H42B H 0.5403 0.7554 -0.1783 0.091 Uiso 1 1 calc R . .
H42C H 0.5664 0.7933 -0.0708 0.091 Uiso 1 1 calc R . .
C43 C 0.7636(4) 0.82435(13) -0.1980(3) 0.0809(9) Uani 1 1 d . . .
H43A H 0.8558 0.8272 -0.2123 0.121 Uiso 1 1 calc R . .
H43B H 0.7386 0.8605 -0.1559 0.121 Uiso 1 1 calc R . .
H43C H 0.7124 0.8240 -0.2647 0.121 Uiso 1 1 calc R . .
C44 C 0.6860(2) 0.59582(10) -0.23113(15) 0.0353(5) Uani 1 1 d . . .
H44 H 0.6803 0.5552 -0.1924 0.042 Uiso 1 1 calc R . .
C45 C 0.5455(2) 0.61607(13) -0.25878(18) 0.0500(6) Uani 1 1 d . . .
H45A H 0.5000 0.6231 -0.1938 0.075 Uiso 1 1 calc R . .
H45B H 0.5013 0.5831 -0.3002 0.075 Uiso 1 1 calc R . .
H45C H 0.5458 0.6549 -0.2998 0.075 Uiso 1 1 calc R . .
C46 C 0.7701(2) 0.58284(9) -0.32744(16) 0.0359(5) Uani 1 1 d . . .
C47 C 0.7194(2) 0.58654(12) -0.43199(17) 0.0510(6) Uani 1 1 d . . .
H47 H 0.6325 0.5996 -0.4453 0.061 Uiso 1 1 calc R . .
C48 C 0.7964(3) 0.57103(15) -0.51699(19) 0.0670(8) Uani 1 1 d . . .
H48 H 0.7609 0.5744 -0.5869 0.080 Uiso 1 1 calc R . .
C49 C 0.9233(3) 0.55086(14) -0.5003(2) 0.0644(7) Uani 1 1 d . . .
H49 H 0.9738 0.5400 -0.5581 0.077 Uiso 1 1 calc R . .
C50 C 0.9768(2) 0.54673(11) -0.3960(2) 0.0513(6) Uani 1 1 d . . .
C51 C 0.9006(2) 0.56261(10) -0.31022(17) 0.0401(5) Uani 1 1 d . . .
H51 H 0.9368 0.5597 -0.2405 0.048 Uiso 1 1 calc R . .
O14 O 1.10394(18) 0.52477(9) -0.38655(18) 0.0727(5) Uani 1 1 d . . .
C52 C 1.1726(3) 0.53041(18) -0.2849(3) 0.0818(10) Uani 1 1 d . . .
H52A H 1.2603 0.5136 -0.2895 0.123 Uiso 1 1 calc R . .
H52B H 1.1264 0.5068 -0.2321 0.123 Uiso 1 1 calc R . .
H52C H 1.1774 0.5747 -0.2644 0.123 Uiso 1 1 calc R . .

loop_
_atom_site_aniso_label
_atom_site_aniso_U_11
_atom_site_aniso_U_22
_atom_site_aniso_U_33
_atom_site_aniso_U_23
_atom_site_aniso_U_13
_atom_site_aniso_U_12
O1 0.0449(8) 0.0365(8) 0.0329(8) 0.0000(6) -0.0010(6) 0.0039(6)
N1 0.0378(9) 0.0312(9) 0.0304(9) 0.0018(7) 0.0002(7) -0.0018(7)
C1 0.0332(10) 0.0320(10) 0.0318(11) 0.0018(9) -0.0029(8) -0.0050(9)
C2 0.0411(11) 0.0323(11) 0.0372(12) 0.0054(9) 0.0030(9) 0.0014(9)
N2 0.0364(9) 0.0433(10) 0.0343(10) 0.0095(8) -0.0026(7) -0.0035(8)
C3 0.0467(12) 0.0497(13) 0.0379(12) 0.0065(10) -0.0048(10) -0.0020(10)
C4 0.0389(12) 0.0632(15) 0.0517(14) 0.0015(12) -0.0098(11) -0.0038(11)
C5 0.0400(12) 0.0536(13) 0.0485(13) 0.0114(11) -0.0020(10) 0.0059(10)
C6 0.0414(12) 0.0430(12) 0.0420(13) 0.0123(11) -0.0036(10) 0.0002(10)
O2 0.0489(9) 0.0534(10) 0.0542(10) -0.0001(8) -0.0085(8) -0.0069(8)
O3 0.0404(8) 0.0858(13) 0.0433(9) 0.0186(9) 0.0008(7) -0.0099(8)
C7 0.0408(13) 0.0860(19) 0.0540(15) 0.0183(14) 0.0026(11) -0.0161(13)
C8 0.0416(12) 0.0736(17) 0.0502(14) -0.0035(13) 0.0003(10) -0.0095(13)
C9 0.0527(14) 0.0710(17) 0.0442(14) -0.0058(13) 0.0006(11) -0.0064(13)
C10 0.0734(17) 0.0634(17) 0.0604(17) -0.0099(14) 0.0133(13) 0.0006(14)
O4 0.0723(11) 0.0534(10) 0.0684(12) -0.0030(10) 0.0022(9) -0.0034(9)
O5 0.0653(12) 0.0954(16) 0.0803(14) -0.0071(12) -0.0178(10) -0.0214(12)
C11 0.0400(13) 0.0619(16) 0.0613(16) 0.0007(13) -0.0158(11) 0.0067(12)
C12 0.0519(14) 0.0801(18) 0.0567(16) 0.0103(14) -0.0179(12) 0.0095(14)
N3 0.0474(11) 0.0709(13) 0.0371(10) 0.0059(10) -0.0102(9) 0.0063(10)
C13 0.0616(14) 0.0328(11) 0.0347(13) 0.0038(9) -0.0071(11) 0.0039(10)
O6 0.0802(12) 0.0667(11) 0.0395(10) 0.0117(8) -0.0151(8) 0.0117(9)
C14 0.0516(12) 0.0347(11) 0.0309(11) 0.0040(9) 0.0009(9) -0.0028(10)
C15 0.0608(14) 0.0365(11) 0.0437(13) 0.0037(10) 0.0025(10) -0.0097(11)
C16 0.0668(17) 0.0576(16) 0.0714(18) -0.0024(14) -0.0068(14) -0.0228(14)
C17 0.116(3) 0.0368(14) 0.082(2) 0.0146(14) -0.0092(18) -0.0109(15)
C18 0.0353(11) 0.0398(11) 0.0369(11) -0.0010(9) 0.0028(9) 0.0001(9)
C19 0.0402(13) 0.0713(17) 0.0573(15) -0.0070(13) 0.0046(11) -0.0054(12)
C20 0.0429(11) 0.0324(11) 0.0318(11) -0.0022(9) 0.0018(9) 0.0017(9)
C21 0.0448(12) 0.0416(12) 0.0312(11) 0.0024(9) -0.0010(9) -0.0049(9)
C22 0.0457(13) 0.0451(12) 0.0518(15) -0.0058(11) -0.0093(11) -0.0034(10)
C23 0.0616(16) 0.0658(16) 0.0431(14) -0.0118(12) -0.0140(12) 0.0034(13)
C24 0.0766(18) 0.0754(18) 0.0285(12) -0.0037(12) 0.0009(12) 0.0089(15)
C25 0.0526(14) 0.0540(13) 0.0399(13) -0.0008(11) 0.0103(11) 0.0016(11)
O7 0.0514(11) 0.0917(15) 0.0757(13) -0.0041(11) -0.0139(9) -0.0261(10)
C26 0.0612(18) 0.110(3) 0.087(2) 0.001(2) 0.0093(16) -0.0380(18)
N4 0.0403(9) 0.0333(9) 0.0259(9) 0.0013(7) -0.0009(7) 0.0004(7)
C27 0.0322(10) 0.0415(11) 0.0264(10) -0.0010(9) -0.0006(8) 0.0059(9)
O8 0.0470(8) 0.0447(8) 0.0293(7) -0.0015(7) -0.0045(6) -0.0039(7)
C28 0.0417(11) 0.0418(11) 0.0268(10) 0.0038(9) -0.0055(8) 0.0002(9)
N5 0.0418(10) 0.0489(10) 0.0278(9) 0.0035(8) -0.0044(7) 0.0055(8)
C29 0.0544(14) 0.0590(14) 0.0282(11) -0.0006(10) 0.0003(10) -0.0070(11)
C30 0.0486(14) 0.0639(15) 0.0521(15) 0.0012(13) 0.0089(11) -0.0014(12)
C31 0.0406(12) 0.0589(14) 0.0418(12) 0.0099(11) -0.0033(10) -0.0037(10)
C32 0.0489(14) 0.0450(13) 0.0417(14) 0.0059(11) -0.0064(11) 0.0030(11)
O9 0.0565(9) 0.0707(12) 0.0542(11) -0.0110(9) 0.0026(8) 0.0113(9)
O10 0.0520(9) 0.0781(12) 0.0495(10) 0.0149(9) -0.0159(8) 0.0084(9)
C33 0.0511(15) 0.0745(19) 0.089(2) 0.0172(16) -0.0259(14) 0.0169(14)
C34 0.0463(14) 0.0718(19) 0.080(2) -0.0035(15) -0.0187(13) 0.0124(13)
C35 0.0611(16) 0.0666(18) 0.0509(15) -0.0118(13) -0.0094(12) 0.0121(14)
C36 0.0769(19) 0.0682(18) 0.0682(18) -0.0158(15) -0.0214(15) 0.0025(15)
O11 0.0767(12) 0.0554(10) 0.0674(12) -0.0131(10) -0.0057(9) 0.0049(9)
C37 0.0425(14) 0.0679(17) 0.0614(17) -0.0059(14) 0.0084(12) -0.0135(13)
O12 0.0662(12) 0.1039(17) 0.0871(15) -0.0112(13) 0.0203(11) 0.0217(13)
C38 0.0578(16) 0.0816(19) 0.0641(17) 0.0094(16) 0.0107(13) -0.0196(15)
N6 0.0462(11) 0.0724(13) 0.0418(11) 0.0053(10) 0.0035(9) -0.0107(10)
C39 0.0615(14) 0.0350(11) 0.0390(13) 0.0021(10) 0.0075(11) -0.0070(10)
O13 0.0843(12) 0.0737(13) 0.0436(10) 0.0139(9) 0.0107(9) -0.0161(10)
C40 0.0524(13) 0.0354(11) 0.0313(11) 0.0047(9) -0.0056(9) 0.0017(10)
C41 0.0640(14) 0.0381(12) 0.0423(13) -0.0037(10) -0.0104(10) 0.0065(11)
C42 0.0636(16) 0.0586(16) 0.0583(16) -0.0132(13) -0.0063(12) 0.0177(13)
C43 0.116(3) 0.0374(14) 0.089(2) 0.0068(15) 0.0027(19) 0.0040(15)
C44 0.0412(11) 0.0367(11) 0.0274(10) 0.0004(9) -0.0045(8) -0.0015(9)
C45 0.0414(12) 0.0672(15) 0.0407(12) -0.0036(12) -0.0059(10) 0.0024(11)
C46 0.0454(12) 0.0301(10) 0.0322(11) 0.0010(9) 0.0005(9) -0.0050(9)
C47 0.0543(14) 0.0656(15) 0.0327(12) -0.0068(11) -0.0028(10) -0.0043(12)
C48 0.082(2) 0.089(2) 0.0299(13) -0.0104(13) 0.0058(13) -0.0089(17)
C49 0.084(2) 0.0628(16) 0.0481(15) -0.0166(13) 0.0270(14) -0.0110(15)
C50 0.0517(14) 0.0370(12) 0.0667(17) -0.0056(12) 0.0184(12) -0.0020(11)
C51 0.0486(13) 0.0351(11) 0.0368(12) 0.0016(9) 0.0039(9) -0.0003(9)
O14 0.0577(11) 0.0702(12) 0.0924(15) -0.0065(11) 0.0266(10) 0.0083(9)
C52 0.0478(16) 0.096(2) 0.102(3) 0.025(2) 0.0118(16) 0.0056(15)

loop_
_atom_type_symbol
_atom_type_description
_atom_type_scat_dispersion_real
_atom_type_scat_dispersion_imag
_atom_type_scat_source
C C 0.0033 0.0016 'International Tables Vol C Tables 4.2.6.8 and 6.1.1.4'
H H 0.0000 0.0000 'International Tables Vol C Tables 4.2.6.8 and 6.1.1.4'
N N 0.0061 0.0033 'International Tables Vol C Tables 4.2.6.8 and 6.1.1.4'
O O 0.0106 0.0060 'International Tables Vol C Tables 4.2.6.8 and 6.1.1.4'

loop_
_geom_angle_atom_site_label_1
_geom_angle_atom_site_label_2
_geom_angle_atom_site_label_3
_geom_angle
_geom_angle_site_symmetry_1
_geom_angle_site_symmetry_3
_geom_angle_publ_flag
C1 N1 C14 120.44(16) . . ?
C1 N1 C18 123.89(16) . . ?
C14 N1 C18 115.47(16) . . ?
O1 C1 N1 122.88(17) . . ?
O1 C1 C2 117.35(17) . . ?
N1 C1 C2 119.69(18) . . ?
N2 C2 C5 101.03(16) . . ?
N2 C2 C1 109.40(16) . . ?
C5 C2 C1 111.22(17) . . ?
C6 N2 C2 119.45(17) . . ?
C6 N2 C3 124.97(19) . . ?
C2 N2 C3 113.00(16) . . ?
N2 C3 C4 103.34(18) . . ?
C5 C4 C3 105.41(19) . . ?
C4 C5 C2 103.72(18) . . ?
O2 C6 N2 124.3(2) . . ?
O2 C6 O3 124.8(2) . . ?
N2 C6 O3 110.93(19) . . ?
C6 O3 C7 115.35(18) . . ?
O3 C7 C8 111.7(2) . . ?
C9 C8 C7 126.5(2) . . ?
C8 C9 C10 124.6(2) . . ?
O4 C10 C9 109.0(2) . . ?
C11 O4 C10 115.4(2) . . ?
O5 C11 O4 123.5(3) . . ?
O5 C11 C12 124.6(3) . . ?
O4 C11 C12 111.9(2) . . ?
N3 C12 C11 110.22(19) . . ?
C13 N3 C12 121.75(19) . . ?
O6 C13 N3 122.4(2) . . ?
O6 C13 C14 121.6(2) . . ?
N3 C13 C14 115.96(17) . . ?
N1 C14 C13 113.57(17) . . ?
N1 C14 C15 114.64(16) . . ?
C13 C14 C15 112.07(18) . . ?
C16 C15 C17 109.5(2) . . ?
C16 C15 C14 112.1(2) . . ?
C17 C15 C14 109.22(19) . . ?
N1 C18 C20 109.13(16) . . ?
N1 C18 C19 112.82(18) . . ?
C20 C18 C19 114.00(19) . . ?
C25 C20 C21 119.6(2) . . ?
C25 C20 C18 123.77(19) . . ?
C21 C20 C18 116.62(18) . . ?
C22 C21 C20 119.5(2) . . ?
O7 C22 C21 123.8(2) . . ?
O7 C22 C23 115.9(2) . . ?
C21 C22 C23 120.3(2) . . ?
C24 C23 C22 120.0(2) . . ?
C23 C24 C25 120.8(2) . . ?
C24 C25 C20 119.7(2) . . ?
C22 O7 C26 117.7(2) . . ?
C27 N4 C40 121.51(16) . . ?
C27 N4 C44 123.21(16) . . ?
C40 N4 C44 115.27(15) . . ?
O8 C27 N4 122.39(18) . . ?
O8 C27 C28 117.83(16) . . ?
N4 C27 C28 119.75(17) . . ?
N5 C28 C27 110.46(16) . . ?
N5 C28 C31 101.05(16) . . ?
C27 C28 C31 112.20(17) . . ?
C32 N5 C28 119.47(18) . . ?
C32 N5 C29 126.14(17) . . ?
C28 N5 C29 113.38(17) . . ?
N5 C29 C30 103.98(17) . . ?
C29 C30 C31 105.20(19) . . ?
C30 C31 C28 103.98(17) . . ?
O9 C32 N5 125.48(19) . . ?
O9 C32 O10 125.1(2) . . ?
N5 C32 O10 109.5(2) . . ?
C32 O10 C33 114.6(2) . . ?
O10 C33 C34 112.2(2) . . ?
C35 C34 C33 127.3(3) . . ?
C34 C35 C36 124.7(3) . . ?
O11 C36 C35 109.8(2) . . ?
C37 O11 C36 116.9(2) . . ?
O12 C37 O11 124.2(3) . . ?
O12 C37 C38 124.3(3) . . ?
O11 C37 C38 111.5(2) . . ?
N6 C38 C37 109.2(2) . . ?
C39 N6 C38 121.3(2) . . ?
O13 C39 N6 122.6(2) . . ?
O13 C39 C40 121.4(2) . . ?
N6 C39 C40 115.9(2) . . ?
N4 C40 C39 113.77(17) . . ?
N4 C40 C41 114.39(17) . . ?
C39 C40 C41 111.65(18) . . ?
C42 C41 C43 110.7(2) . . ?
C42 C41 C40 111.94(19) . . ?
C43 C41 C40 108.9(2) . . ?
N4 C44 C45 112.35(17) . . ?
N4 C44 C46 110.03(16) . . ?
C45 C44 C46 115.08(16) . . ?
C47 C46 C51 118.2(2) . . ?
C47 C46 C44 122.27(19) . . ?
C51 C46 C44 119.40(17) . . ?
C46 C47 C48 120.7(2) . . ?
C49 C48 C47 121.2(2) . . ?
C48 C49 C50 119.3(2) . . ?
O14 C50 C51 124.6(2) . . ?
O14 C50 C49 115.4(2) . . ?
C51 C50 C49 120.0(2) . . ?
C50 C51 C46 120.6(2) . . ?
C50 O14 C52 118.0(2) . . ?

loop_
_geom_bond_atom_site_label_1
_geom_bond_atom_site_label_2
_geom_bond_distance
_geom_bond_site_symmetry_2
_geom_bond_publ_flag
O1 C1 1.241(2) . ?
N1 C1 1.356(3) . ?
N1 C14 1.491(3) . ?
N1 C18 1.497(3) . ?
C1 C2 1.540(3) . ?
C2 N2 1.465(3) . ?
C2 C5 1.531(3) . ?
N2 C6 1.346(3) . ?
N2 C3 1.466(3) . ?
C3 C4 1.523(3) . ?
C4 C5 1.515(4) . ?
C6 O2 1.217(3) . ?
C6 O3 1.363(3) . ?
O3 C7 1.447(3) . ?
C7 C8 1.485(4) . ?
C8 C9 1.307(4) . ?
C9 C10 1.485(4) . ?
C10 O4 1.463(3) . ?
O4 C11 1.331(3) . ?
O5 C11 1.193(3) . ?
C11 C12 1.513(4) . ?
C12 N3 1.451(3) . ?
N3 C13 1.354(3) . ?
C13 O6 1.220(2) . ?
C13 C14 1.530(3) . ?
C14 C15 1.544(3) . ?
C15 C16 1.513(4) . ?
C15 C17 1.530(3) . ?
C18 C20 1.520(3) . ?
C18 C19 1.534(3) . ?
C20 C25 1.391(3) . ?
C20 C21 1.402(3) . ?
C21 C22 1.378(3) . ?
C22 O7 1.372(3) . ?
C22 C23 1.392(4) . ?
C23 C24 1.363(4) . ?
C24 C25 1.385(4) . ?
O7 C26 1.432(4) . ?
N4 C27 1.355(2) . ?
N4 C40 1.491(3) . ?
N4 C44 1.492(3) . ?
C27 O8 1.235(2) . ?
C27 C28 1.535(3) . ?
C28 N5 1.449(2) . ?
C28 C31 1.539(3) . ?
N5 C32 1.344(3) . ?
N5 C29 1.466(3) . ?
C29 C30 1.513(3) . ?
C30 C31 1.525(3) . ?
C32 O9 1.222(3) . ?
C32 O10 1.358(3) . ?
O10 C33 1.438(3) . ?
C33 C34 1.477(4) . ?
C34 C35 1.304(4) . ?
C35 C36 1.481(4) . ?
C36 O11 1.466(3) . ?
O11 C37 1.328(3) . ?
C37 O12 1.205(3) . ?
C37 C38 1.495(4) . ?
C38 N6 1.456(3) . ?
N6 C39 1.337(3) . ?
C39 O13 1.226(3) . ?
C39 C40 1.544(3) . ?
C40 C41 1.551(3) . ?
C41 C42 1.525(4) . ?
C41 C43 1.528(4) . ?
C44 C45 1.511(3) . ?
C44 C46 1.526(3) . ?
C46 C47 1.381(3) . ?
C46 C51 1.396(3) . ?
C47 C48 1.382(4) . ?
C48 C49 1.360(4) . ?
C49 C50 1.388(4) . ?
C50 O14 1.368(3) . ?
C50 C51 1.386(3) . ?
O14 C52 1.423(4) . ?

loop_
_cod_related_entry_id
_cod_related_entry_database
_cod_related_entry_code
1 ChemSpider 9447020
